data_7029272
loop_
_publ_author_name
'Llewellyn, Ben A.'
'Slater, Anna G.'
'Goretzki, Gudrun'
'Easun, Timothy L.'
'Sun, Xue-Zhong'
'Davies, E. Stephen'
'Argent, Stephen P.'
'Lewis, William'
'Beeby, Andrew'
'George, Michael W.'
'Champness, Neil R.'

_publ_section_title
;
 Photophysics and electrochemistry of a platinum-acetylide disubstituted
 perylenediimide.
;
_journal_issue 1
_journal_name_full 'Dalton transactions (Cambridge, England : 2003)'
_journal_page_first 85
_journal_page_last 94
_journal_paper_doi 10.1039/c3dt50874a
_journal_volume 43
_journal_year 2014
_chemical_formula_moiety 'C36 H28 Br2 N2 O4'
_chemical_formula_sum 'C36 H28 Br2 N2 O4'
_chemical_formula_weight 712.42
_chemical_name_systematic
;
?
;
_space_group_crystal_system monoclinic
_space_group_IT_number 14
_space_group_name_Hall '-P 2ybc'
_space_group_name_H-M_alt 'P 1 21/c 1'
_symmetry_space_group_name_Hall '-P 2ybc'
_symmetry_space_group_name_H-M 'P 1 21/c 1'
_atom_sites_solution_hydrogens geom
_atom_sites_solution_primary direct
_atom_sites_solution_secondary difmap
_audit_creation_date 2012-04-30
_audit_creation_method
;
Olex2 1.1
(compiled 2011.02.15 svn.r1672, GUI svn.r3494)
;
_cell_angle_alpha 90.00
_cell_angle_beta 103.389(7)
_cell_angle_gamma 90.00
_cell_formula_units_Z 4
_cell_length_a 15.2582(4)
_cell_length_b 11.8210(3)
_cell_length_c 16.0098(11)
_cell_measurement_reflns_used 29332
_cell_measurement_temperature 100.15
_cell_measurement_theta_max 27.5
_cell_measurement_theta_min 3.1
_cell_volume 2809.2(2)
_computing_cell_refinement
;
CrystalClear-SM Expert 2.0 r13 (Rigaku, 2011)
;
_computing_data_collection
;
CrystalClear-SM Expert 2.0 r13 (Rigaku, 2011)
;
_computing_data_reduction
;
CrystalClear-SM Expert 2.0 r13 (Rigaku, 2011)
;
_computing_molecular_graphics
;
O. V. Dolomanov, L. J. Bourhis, R. J. Gildea, J. A. K. Howard and H. Puschmann,
OLEX2: a complete structure solution, refinement and analysis program.
J. Appl. Cryst. (2009). 42, 339-341.
;
_computing_publication_material
;
O. V. Dolomanov, L. J. Bourhis, R. J. Gildea, J. A. K. Howard and H. Puschmann,
OLEX2: a complete structure solution, refinement and analysis program.
J. Appl. Cryst. (2009). 42, 339-341.
;
_computing_structure_refinement 'SHELXL-97 (Sheldrick, 2008)'
_computing_structure_solution 'SHELXS-97 (Sheldrick, 2008)'
_diffrn_ambient_temperature 100.15
_diffrn_detector CCD
_diffrn_detector_area_resol_mean 28.5714
_diffrn_measured_fraction_theta_full 0.998
_diffrn_measured_fraction_theta_max 0.998
_diffrn_measurement_device
;
AFC12 (Right): Kappa 3 circle
;
_diffrn_measurement_device_type
;
Rigaku Saturn724+ (2x2 bin mode)
;
_diffrn_measurement_method 'profile data from \w-scans'
_diffrn_measurement_specimen_support Mitegen
_diffrn_radiation_monochromator Confocal
_diffrn_radiation_type 'Mo K\a'
_diffrn_radiation_wavelength 0.710747
_diffrn_reflns_av_R_equivalents 0.0306
_diffrn_reflns_av_unetI/netI 0.0227
_diffrn_reflns_limit_h_max 19
_diffrn_reflns_limit_h_min -19
_diffrn_reflns_limit_k_max 15
_diffrn_reflns_limit_k_min -15
_diffrn_reflns_limit_l_max 16
_diffrn_reflns_limit_l_min -20
_diffrn_reflns_number 33301
_diffrn_reflns_theta_full 27.49
_diffrn_reflns_theta_max 27.49
_diffrn_reflns_theta_min 3.13
_diffrn_source 'Rotating Anode'
_diffrn_source_current 55.0
_diffrn_source_power 2.475
_diffrn_source_voltage 45.0
_exptl_absorpt_coefficient_mu 2.933
_exptl_absorpt_correction_T_max 0.9172
_exptl_absorpt_correction_T_min 0.6674
_exptl_absorpt_correction_type multi-scan
_exptl_crystal_colour Orange
_exptl_crystal_density_diffrn 1.685
_exptl_crystal_density_method 'not measured'
_exptl_crystal_description Block
_exptl_crystal_F_000 1440
_exptl_crystal_size_max 0.15
_exptl_crystal_size_mid 0.09
_exptl_crystal_size_min 0.03
_refine_diff_density_max 0.376
_refine_diff_density_min -0.396
_refine_diff_density_rms 0.058
_refine_ls_extinction_method none
_refine_ls_goodness_of_fit_ref 1.046
_refine_ls_hydrogen_treatment constr
_refine_ls_matrix_type full
_refine_ls_number_parameters 397
_refine_ls_number_reflns 6431
_refine_ls_number_restraints 0
_refine_ls_restrained_S_all 1.046
_refine_ls_R_factor_all 0.0238
_refine_ls_R_factor_gt 0.0223
_refine_ls_shift/su_max 0.003
_refine_ls_shift/su_mean 0.000
_refine_ls_structure_factor_coef Fsqd
_refine_ls_weighting_details 'calc w=1/[\s^2^(Fo^2^)+(0.0186P)^2^+2.6150P] where P=(Fo^2^+2Fc^2^)/3'
_refine_ls_weighting_scheme calc
_refine_ls_wR_factor_gt 0.0547
_refine_ls_wR_factor_ref 0.0555
_reflns_number_gt 6112
_reflns_number_total 6431
_reflns_threshold_expression >2sigma(I)
_cod_data_source_file c3dt50874a.txt
_cod_data_source_block BWNRCA
_cod_depositor_comments
;
The following automatic conversions were performed:

'_exptl_absorpt_correction_type' value 'Multi-scan' changed to
'multi-scan' according to
/usr/data/users/saulius/automatic-downloads/current/RSC/lib/dictionaries/cif_core.dic
dictionary named 'cif_core.dic' version 2.4.2 from 2011-04-26.

Automatic conversion script
Id: cif_fix_values 2281 2013-09-26 08:29:07Z andrius 
;
_cod_database_code 7029272
_nottingham_internal_coll_name BWNRCA
_nottingham_internal_coll_number 11066
_nottingham_internal_coll_client BW/NRC
_nottingham_internal_coll_type custom
_nottingham_internal_coll_frame_time 50
_nottingham_internal_coll_frame_width 1.0
_nottingham_internal_coll_frame_method omega
_nottingham_internal_coll_user 'Dr Peter N. Horton, NCS'
_nottingham_internal_coll_date 19/01/2012
_nottingham_internal_coll_location SOTON
_nottingham_internal_process_user 'Dr Peter N. Horton, NCS'
_nottingham_internal_process_date 19/01/2012
_nottingham_internal_solution_user 'Dr Peter N. Horton, NCS'
_nottingham_internal_solution_date 19/01/2012
_nottingham_internal_refinement_user SPA/AGS
_nottingham_internal_refinement_date 12/04/2012

loop_
_space_group_symop_id
_space_group_symop_operation_xyz
1 'x, y, z'
2 '-x, y+1/2, -z+1/2'
3 '-x, -y, -z'
4 'x, -y-1/2, z-1/2'

loop_
_atom_site_label
_atom_site_type_symbol
_atom_site_fract_x
_atom_site_fract_y
_atom_site_fract_z
_atom_site_U_iso_or_equiv
_atom_site_adp_type
_atom_site_occupancy
_atom_site_symmetry_multiplicity
_atom_site_calc_flag
_atom_site_refinement_flags
C1 C 0.19571(10) 1.00677(13) 0.06777(10) 0.0144(3) Uani 1 1 d .
C2 C 0.13855(10) 1.09890(13) 0.06924(10) 0.0147(3) Uani 1 1 d .
H2 H 0.0754 1.0908 0.0477 0.018 Uiso 1 1 calc R
C3 C 0.17353(10) 1.20078(13) 0.10175(9) 0.0134(3) Uani 1 1 d .
C4 C 0.30275(10) 1.32078(13) 0.15843(9) 0.0138(3) Uani 1 1 d .
C5 C 0.39431(10) 1.33654(13) 0.17957(10) 0.0146(3) Uani 1 1 d .
H5 H 0.4185 1.4066 0.2035 0.018 Uiso 1 1 calc R
C6 C 0.45226(10) 1.25023(13) 0.16618(10) 0.0153(3) Uani 1 1 d .
H6 H 0.5153 1.2643 0.1792 0.018 Uiso 1 1 calc R
C7 C 0.56873(10) 1.06144(13) 0.10986(10) 0.0149(3) Uani 1 1 d .
C8 C 0.62264(10) 0.96752(14) 0.10364(10) 0.0158(3) Uani 1 1 d .
H8 H 0.6818 0.9784 0.0956 0.019 Uiso 1 1 calc R
C9 C 0.59091(10) 0.86018(13) 0.10901(10) 0.0151(3) Uani 1 1 d .
C10 C 0.47091(10) 0.73456(13) 0.12767(10) 0.0148(3) Uani 1 1 d .
C11 C 0.38550(10) 0.71871(13) 0.14004(10) 0.0157(3) Uani 1 1 d .
H11 H 0.3670 0.6459 0.1543 0.019 Uiso 1 1 calc R
C12 C 0.32610(10) 0.80999(13) 0.13151(10) 0.0154(3) Uani 1 1 d .
H12 H 0.2665 0.7976 0.1379 0.018 Uiso 1 1 calc R
C13 C 0.35194(10) 0.91877(13) 0.11389(9) 0.0132(3) Uani 1 1 d .
C14 C 0.28897(10) 1.01398(13) 0.09793(9) 0.0132(3) Uani 1 1 d .
C15 C 0.32598(10) 1.12448(12) 0.11837(9) 0.0126(3) Uani 1 1 d .
C16 C 0.26769(10) 1.21539(13) 0.12591(9) 0.0128(3) Uani 1 1 d .
C17 C 0.42095(10) 1.14445(13) 0.13449(9) 0.0132(3) Uani 1 1 d .
C18 C 0.48006(10) 1.05212(13) 0.11875(9) 0.0131(3) Uani 1 1 d .
C19 C 0.44457(10) 0.93913(13) 0.11566(9) 0.0135(3) Uani 1 1 d .
C20 C 0.50144(10) 0.84447(13) 0.11631(9) 0.0139(3) Uani 1 1 d .
C21 C 0.11136(10) 1.29384(13) 0.11078(9) 0.0139(3) Uani 1 1 d .
O22 O 0.03036(7) 1.28344(10) 0.08616(7) 0.0178(2) Uani 1 1 d .
N23 N 0.14982(9) 1.39372(11) 0.15008(8) 0.0148(3) Uani 1 1 d .
C24 C 0.24244(10) 1.41443(13) 0.17066(10) 0.0144(3) Uani 1 1 d .
O25 O 0.27213(7) 1.50637(9) 0.19809(7) 0.0186(2) Uani 1 1 d .
C26 C 0.65179(10) 0.76280(14) 0.10755(10) 0.0172(3) Uani 1 1 d .
O27 O 0.72823(8) 0.77573(10) 0.09932(9) 0.0239(3) Uani 1 1 d .
N28 N 0.61712(9) 0.65531(11) 0.11618(9) 0.0161(3) Uani 1 1 d .
C29 C 0.53139(10) 0.63619(13) 0.13095(10) 0.0172(3) Uani 1 1 d .
O30 O 0.50780(8) 0.54162(10) 0.14580(10) 0.0291(3) Uani 1 1 d .
Br31 Br 0.134393(10) 0.874842(13) 0.017145(11) 0.01947(5) Uani 1 1 d .
Br32 Br 0.628789(10) 1.199474(13) 0.100227(11) 0.01900(5) Uani 1 1 d .
C41 C 0.08638(10) 1.48166(13) 0.16808(10) 0.0157(3) Uani 1 1 d .
H41 H 0.0252 1.4461 0.1543 0.019 Uiso 1 1 calc R
C42 C 0.08025(11) 1.58479(14) 0.10966(11) 0.0192(3) Uani 1 1 d .
H42A H 0.0666 1.5602 0.0489 0.023 Uiso 1 1 calc R
H42B H 0.1387 1.6251 0.1220 0.023 Uiso 1 1 calc R
C43 C 0.00601(11) 1.66454(14) 0.12454(11) 0.0215(3) Uani 1 1 d .
H43A H 0.0057 1.7340 0.0900 0.026 Uiso 1 1 calc R
H43B H -0.0533 1.6272 0.1051 0.026 Uiso 1 1 calc R
C44 C 0.02007(13) 1.69636(15) 0.21894(12) 0.0267(4) Uani 1 1 d .
H44A H -0.0315 1.7425 0.2269 0.032 Uiso 1 1 calc R
H44B H 0.0753 1.7429 0.2363 0.032 Uiso 1 1 calc R
C45 C 0.02886(12) 1.59186(16) 0.27600(11) 0.0245(4) Uani 1 1 d .
H45A H -0.0286 1.5494 0.2627 0.029 Uiso 1 1 calc R
H45B H 0.0409 1.6156 0.3369 0.029 Uiso 1 1 calc R
C46 C 0.10508(11) 1.51483(15) 0.26269(10) 0.0205(3) Uani 1 1 d .
H46A H 0.1635 1.5550 0.2794 0.025 Uiso 1 1 calc R
H46B H 0.1083 1.4463 0.2988 0.025 Uiso 1 1 calc R
C51 C 0.67401(10) 0.55371(13) 0.11395(10) 0.0155(3) Uani 1 1 d .
H51 H 0.6353 0.4869 0.1187 0.019 Uiso 1 1 calc R
C52 C 0.70224(11) 0.53991(14) 0.02932(10) 0.0186(3) Uani 1 1 d .
H52A H 0.7445 0.6011 0.0228 0.022 Uiso 1 1 calc R
H52B H 0.6487 0.5447 -0.0192 0.022 Uiso 1 1 calc R
C53 C 0.74771(11) 0.42523(14) 0.02890(10) 0.0191(3) Uani 1 1 d .
H53A H 0.7025 0.3648 0.0277 0.023 Uiso 1 1 calc R
H53B H 0.7705 0.4185 -0.0239 0.023 Uiso 1 1 calc R
C54 C 0.82534(11) 0.40787(15) 0.10657(11) 0.0224(3) Uani 1 1 d .
H54A H 0.8754 0.4592 0.1023 0.027 Uiso 1 1 calc R
H54B H 0.8475 0.3291 0.1066 0.027 Uiso 1 1 calc R
C55 C 0.79787(11) 0.43053(14) 0.19083(11) 0.0209(3) Uani 1 1 d .
H55A H 0.8517 0.4262 0.2391 0.025 Uiso 1 1 calc R
H55B H 0.7548 0.3717 0.1998 0.025 Uiso 1 1 calc R
C56 C 0.75438(11) 0.54692(14) 0.19035(10) 0.0187(3) Uani 1 1 d .
H56A H 0.7344 0.5585 0.2443 0.022 Uiso 1 1 calc R
H56B H 0.7986 0.6067 0.1860 0.022 Uiso 1 1 calc R

loop_
_atom_site_aniso_label
_atom_site_aniso_U_11
_atom_site_aniso_U_22
_atom_site_aniso_U_33
_atom_site_aniso_U_23
_atom_site_aniso_U_13
_atom_site_aniso_U_12
C1 0.0143(7) 0.0132(7) 0.0150(7) -0.0024(6) 0.0021(6) -0.0035(6)
C2 0.0125(6) 0.0172(7) 0.0138(7) -0.0002(6) 0.0018(5) -0.0022(6)
C3 0.0140(7) 0.0149(7) 0.0110(7) 0.0010(5) 0.0022(5) -0.0005(5)
C4 0.0155(7) 0.0137(7) 0.0118(7) 0.0014(5) 0.0027(5) -0.0014(6)
C5 0.0163(7) 0.0133(7) 0.0134(7) 0.0002(6) 0.0018(6) -0.0040(6)
C6 0.0139(7) 0.0161(7) 0.0151(7) 0.0021(6) 0.0018(6) -0.0029(6)
C7 0.0155(7) 0.0137(7) 0.0147(7) 0.0016(6) 0.0016(6) -0.0038(6)
C8 0.0124(6) 0.0198(8) 0.0151(7) 0.0017(6) 0.0029(6) -0.0015(6)
C9 0.0138(7) 0.0162(7) 0.0143(7) 0.0019(6) 0.0016(5) -0.0008(6)
C10 0.0136(7) 0.0149(7) 0.0151(7) 0.0018(6) 0.0019(5) -0.0004(6)
C11 0.0157(7) 0.0136(7) 0.0173(7) 0.0007(6) 0.0027(6) -0.0032(6)
C12 0.0130(7) 0.0166(7) 0.0163(7) 0.0002(6) 0.0030(6) -0.0031(6)
C13 0.0130(7) 0.0142(7) 0.0119(7) -0.0007(5) 0.0017(5) -0.0019(6)
C14 0.0137(7) 0.0141(7) 0.0118(7) -0.0003(5) 0.0030(5) -0.0019(6)
C15 0.0133(7) 0.0140(7) 0.0103(6) 0.0017(5) 0.0023(5) -0.0015(5)
C16 0.0146(7) 0.0139(7) 0.0096(6) 0.0012(5) 0.0022(5) -0.0013(6)
C17 0.0131(7) 0.0147(7) 0.0113(7) 0.0017(5) 0.0018(5) -0.0016(5)
C18 0.0130(7) 0.0149(7) 0.0103(6) 0.0012(5) 0.0005(5) -0.0019(5)
C19 0.0138(7) 0.0147(7) 0.0113(7) 0.0007(5) 0.0014(5) -0.0021(6)
C20 0.0130(7) 0.0158(7) 0.0122(7) 0.0006(6) 0.0012(5) -0.0015(6)
C21 0.0163(7) 0.0137(7) 0.0119(7) 0.0015(5) 0.0038(5) -0.0017(6)
O22 0.0134(5) 0.0179(5) 0.0213(6) -0.0028(4) 0.0022(4) -0.0009(4)
N23 0.0148(6) 0.0136(6) 0.0158(6) -0.0011(5) 0.0030(5) -0.0008(5)
C24 0.0166(7) 0.0140(7) 0.0124(7) 0.0018(6) 0.0031(5) -0.0018(6)
O25 0.0182(5) 0.0143(5) 0.0231(6) -0.0027(4) 0.0042(5) -0.0028(4)
C26 0.0158(7) 0.0158(7) 0.0197(8) 0.0024(6) 0.0034(6) -0.0011(6)
O27 0.0145(5) 0.0188(6) 0.0402(7) 0.0030(5) 0.0099(5) -0.0006(5)
N28 0.0141(6) 0.0135(6) 0.0212(7) 0.0024(5) 0.0051(5) 0.0004(5)
C29 0.0159(7) 0.0155(7) 0.0205(8) 0.0015(6) 0.0047(6) -0.0003(6)
O30 0.0226(6) 0.0149(6) 0.0545(9) 0.0065(6) 0.0184(6) 0.0008(5)
Br31 0.01437(8) 0.01515(8) 0.02604(9) -0.00584(6) -0.00117(6) -0.00262(5)
Br32 0.01791(8) 0.01500(8) 0.02599(9) -0.00037(6) 0.00894(6) -0.00567(6)
C41 0.0150(7) 0.0146(7) 0.0179(7) -0.0016(6) 0.0044(6) 0.0005(6)
C42 0.0212(8) 0.0184(8) 0.0185(8) 0.0017(6) 0.0059(6) 0.0025(6)
C43 0.0221(8) 0.0173(8) 0.0260(9) 0.0020(7) 0.0074(7) 0.0028(6)
C44 0.0317(9) 0.0192(8) 0.0307(10) -0.0055(7) 0.0102(8) 0.0030(7)
C45 0.0279(9) 0.0280(9) 0.0192(8) -0.0033(7) 0.0088(7) 0.0029(7)
C46 0.0224(8) 0.0221(8) 0.0174(8) -0.0004(6) 0.0052(6) 0.0018(7)
C51 0.0157(7) 0.0143(7) 0.0169(7) 0.0007(6) 0.0042(6) 0.0020(6)
C52 0.0205(7) 0.0209(8) 0.0146(7) 0.0011(6) 0.0042(6) -0.0015(6)
C53 0.0226(8) 0.0185(8) 0.0180(8) -0.0040(6) 0.0088(6) -0.0046(6)
C54 0.0189(8) 0.0188(8) 0.0298(9) -0.0040(7) 0.0059(7) 0.0022(6)
C55 0.0221(8) 0.0178(8) 0.0200(8) -0.0012(6) -0.0007(6) 0.0039(6)
C56 0.0224(8) 0.0177(8) 0.0146(7) -0.0016(6) 0.0011(6) 0.0036(6)

loop_
_atom_type_symbol
_atom_type_description
_atom_type_scat_dispersion_real
_atom_type_scat_dispersion_imag
_atom_type_scat_source
C C 0.0033 0.0016 'International Tables Vol C Tables 4.2.6.8 and 6.1.1.4'
H H 0.0000 0.0000 'International Tables Vol C Tables 4.2.6.8 and 6.1.1.4'
Br Br -0.2901 2.4595 'International Tables Vol C Tables 4.2.6.8 and 6.1.1.4'
N N 0.0061 0.0033 'International Tables Vol C Tables 4.2.6.8 and 6.1.1.4'
O O 0.0106 0.0060 'International Tables Vol C Tables 4.2.6.8 and 6.1.1.4'

loop_
_geom_angle_atom_site_label_1
_geom_angle_atom_site_label_2
_geom_angle_atom_site_label_3
_geom_angle
C2 C1 Br31 113.50(11)
C14 C1 C2 122.44(14)
C14 C1 Br31 124.02(11)
C1 C2 H2 120.0
C3 C2 C1 120.08(14)
C3 C2 H2 120.0
C2 C3 C16 119.65(14)
C2 C3 C21 119.20(13)
C16 C3 C21 121.16(13)
C5 C4 C16 119.32(14)
C5 C4 C24 119.62(14)
C16 C4 C24 121.07(13)
C4 C5 H5 119.8
C4 C5 C6 120.46(14)
C6 C5 H5 119.8
C5 C6 H6 118.8
C17 C6 C5 122.37(14)
C17 C6 H6 118.8
C8 C7 Br32 111.97(11)
C18 C7 C8 122.94(14)
C18 C7 Br32 125.04(12)
C7 C8 H8 119.7
C9 C8 C7 120.62(14)
C9 C8 H8 119.7
C8 C9 C20 119.42(14)
C8 C9 C26 119.15(14)
C20 C9 C26 121.43(14)
C11 C10 C20 119.85(14)
C11 C10 C29 119.49(14)
C20 C10 C29 120.58(13)
C10 C11 H11 120.1
C10 C11 C12 119.74(14)
C12 C11 H11 120.1
C11 C12 H12 119.1
C13 C12 C11 121.72(14)
C13 C12 H12 119.1
C12 C13 C14 122.69(13)
C12 C13 C19 118.49(14)
C19 C13 C14 118.74(13)
C1 C14 C13 126.10(14)
C1 C14 C15 116.86(14)
C15 C14 C13 117.00(13)
C14 C15 C17 121.42(13)
C16 C15 C14 119.30(13)
C16 C15 C17 119.24(13)
C3 C16 C15 120.23(14)
C4 C16 C3 119.08(14)
C4 C16 C15 120.69(13)
C6 C17 C15 117.49(14)
C6 C17 C18 123.75(13)
C15 C17 C18 118.74(13)
C7 C18 C17 127.17(14)
C7 C18 C19 115.83(14)
C19 C18 C17 116.95(13)
C13 C19 C18 121.37(14)
C20 C19 C13 118.01(14)
C20 C19 C18 120.60(13)
C9 C20 C19 119.97(14)
C10 C20 C9 119.26(14)
C10 C20 C19 120.71(13)
O22 C21 C3 121.34(14)
O22 C21 N23 121.36(14)
N23 C21 C3 117.29(13)
C21 N23 C41 116.77(12)
C24 N23 C21 123.33(13)
C24 N23 C41 119.88(12)
N23 C24 C4 117.61(13)
O25 C24 C4 121.56(14)
O25 C24 N23 120.82(14)
O27 C26 C9 121.70(15)
O27 C26 N28 121.42(15)
N28 C26 C9 116.88(13)
C26 N28 C29 123.64(13)
C26 N28 C51 119.75(12)
C29 N28 C51 116.55(13)
N28 C29 C10 117.84(13)
O30 C29 C10 121.35(14)
O30 C29 N28 120.82(14)
N23 C41 H41 106.1
N23 C41 C42 112.85(12)
N23 C41 C46 112.94(13)
C42 C41 H41 106.1
C42 C41 C46 111.96(13)
C46 C41 H41 106.1
C41 C42 H42A 109.7
C41 C42 H42B 109.7
C41 C42 C43 109.78(13)
H42A C42 H42B 108.2
C43 C42 H42A 109.7
C43 C42 H42B 109.7
C42 C43 H43A 109.3
C42 C43 H43B 109.3
H43A C43 H43B 108.0
C44 C43 C42 111.49(14)
C44 C43 H43A 109.3
C44 C43 H43B 109.3
C43 C44 H44A 109.3
C43 C44 H44B 109.3
C43 C44 C45 111.54(14)
H44A C44 H44B 108.0
C45 C44 H44A 109.3
C45 C44 H44B 109.3
C44 C45 H45A 109.4
C44 C45 H45B 109.4
C44 C45 C46 111.29(14)
H45A C45 H45B 108.0
C46 C45 H45A 109.4
C46 C45 H45B 109.4
C41 C46 C45 108.52(13)
C41 C46 H46A 110.0
C41 C46 H46B 110.0
C45 C46 H46A 110.0
C45 C46 H46B 110.0
H46A C46 H46B 108.4
N28 C51 H51 106.1
N28 C51 C52 113.26(13)
N28 C51 C56 112.94(13)
C52 C51 H51 106.1
C56 C51 H51 106.1
C56 C51 C52 111.63(13)
C51 C52 H52A 109.9
C51 C52 H52B 109.9
C51 C52 C53 108.80(13)
H52A C52 H52B 108.3
C53 C52 H52A 109.9
C53 C52 H52B 109.9
C52 C53 H53A 109.1
C52 C53 H53B 109.1
H53A C53 H53B 107.8
C54 C53 C52 112.70(13)
C54 C53 H53A 109.1
C54 C53 H53B 109.1
C53 C54 H54A 109.2
C53 C54 H54B 109.2
C53 C54 C55 112.21(13)
H54A C54 H54B 107.9
C55 C54 H54A 109.2
C55 C54 H54B 109.2
C54 C55 H55A 109.4
C54 C55 H55B 109.4
C54 C55 C56 111.20(14)
H55A C55 H55B 108.0
C56 C55 H55A 109.4
C56 C55 H55B 109.4
C51 C56 C55 108.68(13)
C51 C56 H56A 110.0
C51 C56 H56B 110.0
C55 C56 H56A 110.0
C55 C56 H56B 110.0
H56A C56 H56B 108.3

loop_
_geom_bond_atom_site_label_1
_geom_bond_atom_site_label_2
_geom_bond_distance
C1 C2 1.399(2)
C1 C14 1.395(2)
C1 Br31 1.9008(15)
C2 H2 0.9500
C2 C3 1.370(2)
C3 C16 1.409(2)
C3 C21 1.481(2)
C4 C5 1.372(2)
C4 C16 1.407(2)
C4 C24 1.481(2)
C5 H5 0.9500
C5 C6 1.399(2)
C6 H6 0.9500
C6 C17 1.392(2)
C7 C8 1.399(2)
C7 C18 1.397(2)
C7 Br32 1.8951(15)
C8 H8 0.9500
C8 C9 1.368(2)
C9 C20 1.409(2)
C9 C26 1.483(2)
C10 C11 1.376(2)
C10 C20 1.406(2)
C10 C29 1.478(2)
C11 H11 0.9500
C11 C12 1.395(2)
C12 H12 0.9500
C12 C13 1.393(2)
C13 C14 1.463(2)
C13 C19 1.427(2)
C14 C15 1.431(2)
C15 C16 1.418(2)
C15 C17 1.432(2)
C17 C18 1.474(2)
C18 C19 1.438(2)
C19 C20 1.415(2)
C21 O22 1.2134(19)
C21 N23 1.4012(19)
N23 C24 1.3965(19)
N23 C41 1.4933(19)
C24 O25 1.2194(19)
C26 O27 1.2132(19)
C26 N28 1.396(2)
N28 C29 1.4005(19)
N28 C51 1.4871(19)
C29 O30 1.215(2)
C41 H41 1.0000
C41 C42 1.526(2)
C41 C46 1.526(2)
C42 H42A 0.9900
C42 H42B 0.9900
C42 C43 1.534(2)
C43 H43A 0.9900
C43 H43B 0.9900
C43 C44 1.524(2)
C44 H44A 0.9900
C44 H44B 0.9900
C44 C45 1.524(3)
C45 H45A 0.9900
C45 H45B 0.9900
C45 C46 1.530(2)
C46 H46A 0.9900
C46 H46B 0.9900
C51 H51 1.0000
C51 C52 1.523(2)
C51 C56 1.520(2)
C52 H52A 0.9900
C52 H52B 0.9900
C52 C53 1.523(2)
C53 H53A 0.9900
C53 H53B 0.9900
C53 C54 1.520(2)
C54 H54A 0.9900
C54 H54B 0.9900
C54 C55 1.526(2)
C55 H55A 0.9900
C55 H55B 0.9900
C55 C56 1.527(2)
C56 H56A 0.9900
C56 H56B 0.9900

loop_
_geom_torsion_atom_site_label_1
_geom_torsion_atom_site_label_2
_geom_torsion_atom_site_label_3
_geom_torsion_atom_site_label_4
_geom_torsion
C1 C2 C3 C16 6.1(2)
C1 C2 C3 C21 -173.91(14)
C1 C14 C15 C16 14.0(2)
C1 C14 C15 C17 -168.34(14)
C2 C1 C14 C13 167.80(14)
C2 C1 C14 C15 -9.5(2)
C2 C3 C16 C4 179.39(14)
C2 C3 C16 C15 -1.3(2)
C2 C3 C21 O22 -3.6(2)
C2 C3 C21 N23 175.44(13)
C3 C21 N23 C24 8.4(2)
C3 C21 N23 C41 -173.08(13)
C4 C5 C6 C17 -2.5(2)
C5 C4 C16 C3 -178.01(14)
C5 C4 C16 C15 2.7(2)
C5 C4 C24 N23 -178.59(14)
C5 C4 C24 O25 1.0(2)
C5 C6 C17 C15 -2.2(2)
C5 C6 C17 C18 179.30(14)
C6 C17 C18 C7 -18.6(2)
C6 C17 C18 C19 158.61(14)
C7 C8 C9 C20 3.4(2)
C7 C8 C9 C26 -176.25(14)
C7 C18 C19 C13 -172.61(14)
C7 C18 C19 C20 8.9(2)
C8 C7 C18 C17 173.34(14)
C8 C7 C18 C19 -3.9(2)
C8 C9 C20 C10 -175.72(14)
C8 C9 C20 C19 1.7(2)
C8 C9 C26 O27 -2.1(2)
C8 C9 C26 N28 177.86(14)
C9 C26 N28 C29 -3.9(2)
C9 C26 N28 C51 179.08(13)
C10 C11 C12 C13 -2.5(2)
C11 C10 C20 C9 176.11(14)
C11 C10 C20 C19 -1.3(2)
C11 C10 C29 N28 178.63(14)
C11 C10 C29 O30 -1.3(2)
C11 C12 C13 C14 175.01(14)
C11 C12 C13 C19 -8.1(2)
C12 C13 C14 C1 -24.6(2)
C12 C13 C14 C15 152.75(14)
C12 C13 C19 C18 -164.85(14)
C12 C13 C19 C20 13.7(2)
C13 C14 C15 C16 -163.59(13)
C13 C14 C15 C17 14.1(2)
C13 C19 C20 C9 173.38(14)
C13 C19 C20 C10 -9.2(2)
C14 C1 C2 C3 -0.5(2)
C14 C13 C19 C18 12.1(2)
C14 C13 C19 C20 -169.32(13)
C14 C15 C16 C3 -8.9(2)
C14 C15 C16 C4 170.33(13)
C14 C15 C17 C6 -170.72(14)
C14 C15 C17 C18 7.9(2)
C15 C17 C18 C7 162.92(15)
C15 C17 C18 C19 -19.9(2)
C16 C3 C21 O22 176.33(14)
C16 C3 C21 N23 -4.6(2)
C16 C4 C5 C6 2.2(2)
C16 C4 C24 N23 1.0(2)
C16 C4 C24 O25 -179.36(14)
C16 C15 C17 C6 7.0(2)
C16 C15 C17 C18 -174.43(13)
C17 C15 C16 C3 173.36(13)
C17 C15 C16 C4 -7.4(2)
C17 C18 C19 C13 9.9(2)
C17 C18 C19 C20 -168.63(13)
C18 C7 C8 C9 -2.2(2)
C18 C19 C20 C9 -8.0(2)
C18 C19 C20 C10 169.36(14)
C19 C13 C14 C1 158.58(15)
C19 C13 C14 C15 -24.1(2)
C20 C9 C26 O27 178.29(16)
C20 C9 C26 N28 -1.8(2)
C20 C10 C11 C12 7.3(2)
C20 C10 C29 N28 -4.5(2)
C20 C10 C29 O30 175.57(16)
C21 C3 C16 C4 -0.6(2)
C21 C3 C16 C15 178.70(13)
C21 N23 C24 C4 -6.7(2)
C21 N23 C24 O25 173.71(14)
C21 N23 C41 C42 -108.65(15)
C21 N23 C41 C46 123.11(14)
O22 C21 N23 C24 -172.57(14)
O22 C21 N23 C41 6.0(2)
N23 C41 C42 C43 173.32(13)
N23 C41 C46 C45 -172.03(13)
C24 C4 C5 C6 -178.16(14)
C24 C4 C16 C3 2.4(2)
C24 C4 C16 C15 -176.88(13)
C24 N23 C41 C42 69.96(18)
C24 N23 C41 C46 -58.28(18)
C26 C9 C20 C10 3.9(2)
C26 C9 C20 C19 -178.66(14)
C26 N28 C29 C10 7.0(2)
C26 N28 C29 O30 -173.17(16)
C26 N28 C51 C52 -61.68(19)
C26 N28 C51 C56 66.46(18)
O27 C26 N28 C29 176.06(16)
O27 C26 N28 C51 -1.0(2)
N28 C51 C52 C53 -171.58(13)
N28 C51 C56 C55 169.66(13)
C29 C10 C11 C12 -175.86(14)
C29 C10 C20 C9 -0.7(2)
C29 C10 C20 C19 -178.13(14)
C29 N28 C51 C52 121.07(15)
C29 N28 C51 C56 -110.78(16)
Br31 C1 C2 C3 -178.24(11)
Br31 C1 C14 C13 -14.7(2)
Br31 C1 C14 C15 167.94(11)
Br32 C7 C8 C9 -179.93(12)
Br32 C7 C18 C17 -9.3(2)
Br32 C7 C18 C19 173.52(11)
C41 N23 C24 C4 174.84(13)
C41 N23 C24 O25 -4.8(2)
C41 C42 C43 C44 54.43(18)
C42 C41 C46 C45 59.26(17)
C42 C43 C44 C45 -54.3(2)
C43 C44 C45 C46 56.3(2)
C44 C45 C46 C41 -57.68(19)
C46 C41 C42 C43 -57.92(17)
C51 N28 C29 C10 -175.92(13)
C51 N28 C29 O30 4.0(2)
C51 C52 C53 C54 -54.23(17)
C52 C51 C56 C55 -61.34(17)
C52 C53 C54 C55 52.12(19)
C53 C54 C55 C56 -53.12(19)
C54 C55 C56 C51 56.91(18)
C56 C51 C52 C53 59.59(17)
